data_7053857
loop_
_publ_author_name
'Tan, Li-Li'
'Zhang, Yumo'
'Li, Bao'
'Wang, Kai'
'Zhang, Sean Xiao-An'
'Tao, Yanchun'
'Yang, Ying-Wei'

_publ_section_title
;
 Selective recognition of &#x201C;solvent&#x201D; molecules in solution
 and the solid state by 1,4-dimethoxypillar[5]arene driven by attractive
 forces
;
_journal_issue 2
_journal_name_full 'New Journal of Chemistry'
_journal_page_first 845
_journal_paper_doi 10.1039/c3nj01498c
_journal_volume 38
_journal_year 2014
_chemical_formula_moiety 'C45 H50 O10, C4 H8 O2'
_chemical_formula_sum 'C49 H58 O12'
_chemical_formula_weight 838.95
_chemical_name_systematic
; 
 ? 
;
_space_group_IT_number 88
_symmetry_cell_setting tetragonal
_symmetry_space_group_name_Hall '-I 4ad'
_symmetry_space_group_name_H-M 'I 41/a :2'
_atom_sites_solution_hydrogens geom
_atom_sites_solution_primary direct
_atom_sites_solution_secondary difmap
_audit_creation_method SHELXL-97
_cell_angle_alpha 90.00
_cell_angle_beta 90.00
_cell_angle_gamma 90.00
_cell_formula_units_Z 8
_cell_length_a 15.030(2)
_cell_length_b 15.030(2)
_cell_length_c 40.076(8)
_cell_measurement_reflns_used 21944
_cell_measurement_temperature 291(2)
_cell_measurement_theta_max 27.46
_cell_measurement_theta_min 3.05
_cell_volume 9053(2)
_computing_cell_refinement RAPID-AUTO
_computing_data_collection 'RAPID-AUTO (Rigaku Corporation, 1998)'
_computing_data_reduction 'CrystalStructure (Rigaku/MSC and Rigaku Corporation, 2002)'
_computing_molecular_graphics 'SHELXTL (Sheldrick, 2008)'
_computing_publication_material SHELXL-97
_computing_structure_refinement 'SHELXL-97 (Sheldrick, 2008)'
_computing_structure_solution 'SHELXS-97 (Sheldrick, 2008)'
_diffrn_ambient_temperature 291(2)
_diffrn_measured_fraction_theta_full 0.996
_diffrn_measured_fraction_theta_max 0.996
_diffrn_measurement_device_type 'Rigaku RAXIS-RAPID'
_diffrn_measurement_method '\w scans'
_diffrn_radiation_monochromator graphite
_diffrn_radiation_source 'fine-focus sealed tube'
_diffrn_radiation_type MoK\a
_diffrn_radiation_wavelength 0.71073
_diffrn_reflns_av_R_equivalents 0.0483
_diffrn_reflns_av_sigmaI/netI 0.0312
_diffrn_reflns_limit_h_max 19
_diffrn_reflns_limit_h_min -19
_diffrn_reflns_limit_k_max 19
_diffrn_reflns_limit_k_min -19
_diffrn_reflns_limit_l_max 51
_diffrn_reflns_limit_l_min -51
_diffrn_reflns_number 42013
_diffrn_reflns_theta_full 27.47
_diffrn_reflns_theta_max 27.47
_diffrn_reflns_theta_min 3.07
_exptl_absorpt_coefficient_mu 0.087
_exptl_absorpt_correction_T_max 0.9672
_exptl_absorpt_correction_T_min 0.9541
_exptl_absorpt_correction_type multi-scan
_exptl_crystal_colour colorless
_exptl_crystal_density_diffrn 1.231
_exptl_crystal_density_method 'not measured'
_exptl_crystal_description block
_exptl_crystal_F_000 3584
_exptl_crystal_size_max 0.54
_exptl_crystal_size_mid 0.51
_exptl_crystal_size_min 0.38
_refine_diff_density_max 0.256
_refine_diff_density_min -0.340
_refine_diff_density_rms 0.035
_refine_ls_extinction_method none
_refine_ls_goodness_of_fit_ref 1.064
_refine_ls_hydrogen_treatment constr
_refine_ls_matrix_type full
_refine_ls_number_parameters 290
_refine_ls_number_reflns 5178
_refine_ls_number_restraints 13
_refine_ls_restrained_S_all 1.066
_refine_ls_R_factor_all 0.1173
_refine_ls_R_factor_gt 0.0666
_refine_ls_shift/su_max 0.003
_refine_ls_shift/su_mean 0.000
_refine_ls_structure_factor_coef Fsqd
_refine_ls_weighting_details 'calc w=1/[\s^2^(Fo^2^)+(0.0929P)^2^+3.2084P] where P=(Fo^2^+2Fc^2^)/3'
_refine_ls_weighting_scheme calc
_refine_ls_wR_factor_gt 0.1788
_refine_ls_wR_factor_ref 0.2071
_reflns_number_gt 2798
_reflns_number_total 5178
_reflns_threshold_expression >2sigma(I)
_cod_data_source_file c3nj01498c.txt
_cod_data_source_block tll-d
_cod_original_cell_volume 9053(3)
_cod_original_sg_symbol_H-M I4(1)/a
_cod_database_code 7053857

loop_
_symmetry_equiv_pos_as_xyz
'x, y, z'
'-x+1/2, -y, z+1/2'
'-y+3/4, x+1/4, z+1/4'
'y+3/4, -x+3/4, z+3/4'
'x+1/2, y+1/2, z+1/2'
'-x+1, -y+1/2, z+1'
'-y+5/4, x+3/4, z+3/4'
'y+5/4, -x+5/4, z+5/4'
'-x, -y, -z'
'x-1/2, y, -z-1/2'
'y-3/4, -x-1/4, -z-1/4'
'-y-3/4, x-3/4, -z-3/4'
'-x+1/2, -y+1/2, -z+1/2'
'x, y+1/2, -z'
'y-1/4, -x+1/4, -z+1/4'
'-y-1/4, x-1/4, -z-1/4'

loop_
_atom_site_label
_atom_site_type_symbol
_atom_site_fract_x
_atom_site_fract_y
_atom_site_fract_z
_atom_site_U_iso_or_equiv
_atom_site_adp_type
_atom_site_occupancy
_atom_site_symmetry_multiplicity
_atom_site_calc_flag
_atom_site_refinement_flags
_atom_site_disorder_assembly
_atom_site_disorder_group
C1 C 1.08954(17) 0.72768(15) 0.01429(5) 0.0592(6) Uani 1 1 d . . .
C2 C 1.02486(17) 0.66193(15) 0.01366(5) 0.0609(6) Uani 1 1 d . . .
H2 H 1.0421 0.6025 0.0131 0.073 Uiso 1 1 calc R . .
C3 C 0.93495(17) 0.68287(14) 0.01386(5) 0.0582(6) Uani 1 1 d . . .
C4 C 0.86596(18) 0.60946(16) 0.01466(6) 0.0665(6) Uani 1 1 d . . .
H4A H 0.8902 0.5565 0.0042 0.080 Uiso 1 1 calc R . .
H4B H 0.8141 0.6278 0.0020 0.080 Uiso 1 1 calc R . .
C5 C 0.83834(16) 0.58778(14) 0.05009(6) 0.0591(6) Uani 1 1 d . . .
C6 C 0.88118(16) 0.52311(16) 0.06902(6) 0.0637(6) Uani 1 1 d . . .
C7 C 0.85611(16) 0.50745(16) 0.10200(6) 0.0655(6) Uani 1 1 d . . .
H7 H 0.8842 0.4625 0.1140 0.079 Uiso 1 1 calc R . .
C8 C 0.79023(16) 0.55738(16) 0.11736(6) 0.0633(6) Uani 1 1 d . . .
C9 C 0.74804(17) 0.62248(16) 0.09850(7) 0.0693(7) Uani 1 1 d . . .
C10 C 0.77123(16) 0.63593(16) 0.06534(7) 0.0673(7) Uani 1 1 d . . .
H10 H 0.7407 0.6786 0.0530 0.081 Uiso 1 1 calc R . .
C11 C 0.76689(18) 0.54175(19) 0.15370(7) 0.0762(7) Uani 1 1 d . . .
H11A H 0.7053 0.5585 0.1573 0.091 Uiso 1 1 calc R . .
H11B H 0.7724 0.4788 0.1586 0.091 Uiso 1 1 calc R . .
C12 C 0.82539(17) 0.59355(17) 0.17759(6) 0.0675(6) Uani 1 1 d . . .
C13 C 0.90700(18) 0.56064(17) 0.18793(6) 0.0690(7) Uani 1 1 d . . .
C14 C 0.96131(18) 0.60998(19) 0.20858(6) 0.0715(7) Uani 1 1 d . . .
H14 H 1.0155 0.5862 0.2153 0.086 Uiso 1 1 calc R . .
C15 C 0.93717(17) 0.69473(18) 0.21969(6) 0.0672(6) Uani 1 1 d . . .
C16 C 0.85439(18) 0.72720(18) 0.20990(7) 0.0735(7) Uani 1 1 d . . .
C17 C 0.79974(18) 0.67691(19) 0.18940(7) 0.0745(7) Uani 1 1 d . . .
H17 H 0.7444 0.6994 0.1833 0.089 Uiso 1 1 calc R . .
C18 C 1.0000 0.7500 0.24059(9) 0.0743(10) Uani 1 2 d S . .
H18A H 1.0344 0.7108 0.2548 0.089 Uiso 0.50 1 calc PR . .
H18B H 0.9656 0.7892 0.2548 0.089 Uiso 0.50 1 calc PR . .
C19 C 1.2075(2) 0.62041(18) 0.01637(8) 0.0854(8) Uani 1 1 d U . .
H19A H 1.1826 0.5928 0.0358 0.128 Uiso 1 1 calc R . .
H19B H 1.2712 0.6179 0.0175 0.128 Uiso 1 1 calc R . .
H19C H 1.1874 0.5895 -0.0032 0.128 Uiso 1 1 calc R . .
C20 C 1.0083(2) 0.4271(2) 0.07176(7) 0.0859(8) Uani 1 1 d . . .
H20A H 1.0365 0.4652 0.0878 0.129 Uiso 1 1 calc R . .
H20B H 1.0525 0.4021 0.0572 0.129 Uiso 1 1 calc R . .
H20C H 0.9776 0.3800 0.0832 0.129 Uiso 1 1 calc R . .
C21 C 0.6453(3) 0.7429(3) 0.09646(12) 0.150(2) Uani 1 1 d . . .
H21A H 0.6917 0.7804 0.0879 0.225 Uiso 1 1 calc R . .
H21B H 0.6075 0.7768 0.1110 0.225 Uiso 1 1 calc R . .
H21C H 0.6108 0.7199 0.0782 0.225 Uiso 1 1 calc R . .
C22 C 1.0159(3) 0.4462(2) 0.17957(9) 0.1128(12) Uani 1 1 d . . .
H22A H 1.0565 0.4919 0.1727 0.169 Uiso 1 1 calc R . .
H22B H 1.0243 0.3944 0.1659 0.169 Uiso 1 1 calc R . .
H22C H 1.0268 0.4311 0.2025 0.169 Uiso 1 1 calc R . .
C23 C 0.7484(3) 0.8465(3) 0.21323(11) 0.1323(16) Uani 1 1 d . . .
H23A H 0.7477 0.8598 0.1898 0.198 Uiso 1 1 calc R . .
H23B H 0.7383 0.9000 0.2257 0.198 Uiso 1 1 calc R . .
H23C H 0.7026 0.8041 0.2182 0.198 Uiso 1 1 calc R . .
C24 C 0.8540(9) 0.8614(9) 0.1403(3) 0.198(5) Uani 0.50 1 d P A 1
H24A H 0.8463 0.9245 0.1379 0.297 Uiso 0.50 1 calc PR A 1
H24B H 0.8752 0.8486 0.1624 0.297 Uiso 0.50 1 calc PR A 1
H24C H 0.7981 0.8320 0.1368 0.297 Uiso 0.50 1 calc PR A 1
C25 C 0.9157(4) 0.8313(3) 0.11696(11) 0.1217(14) Uani 0.50 1 d P A 1
O6 O 0.9127(10) 0.8649(9) 0.0939(3) 0.314(9) Uani 0.50 1 d P A 1
O7 O 0.9666(3) 0.7644(4) 0.11752(16) 0.209(2) Uani 0.50 1 d P . 1
C25' C 0.9157(4) 0.8313(3) 0.11696(11) 0.1217(14) Uani 0.50 1 d P B 2
H25A H 0.9425 0.8792 0.1292 0.183 Uiso 0.50 1 calc PR B 2
H25B H 0.8597 0.8161 0.1270 0.183 Uiso 0.50 1 calc PR B 2
H25C H 0.9061 0.8494 0.0943 0.183 Uiso 0.50 1 calc PR B 2
C26 C 0.9666(3) 0.7644(4) 0.11752(16) 0.209(2) Uani 0.50 1 d P . 2
H26A H 0.9428 0.7348 0.1371 0.251 Uiso 0.50 1 calc PR . 2
H26B H 0.9414 0.7314 0.0990 0.251 Uiso 0.50 1 calc PR . 2
O1 O 1.17987(12) 0.71003(11) 0.01483(4) 0.0740(5) Uani 1 1 d U . .
O2 O 0.94753(15) 0.47638(14) 0.05297(4) 0.0912(6) Uani 1 1 d U . .
O3 O 0.68324(14) 0.67182(14) 0.11436(6) 0.1001(7) Uani 1 1 d . . .
O4 O 0.92840(15) 0.47677(13) 0.17608(5) 0.0949(6) Uani 1 1 d . . .
O5 O 0.83239(14) 0.81031(14) 0.22199(6) 0.0990(7) Uani 1 1 d . . .

loop_
_atom_site_aniso_label
_atom_site_aniso_U_11
_atom_site_aniso_U_22
_atom_site_aniso_U_33
_atom_site_aniso_U_23
_atom_site_aniso_U_13
_atom_site_aniso_U_12
C1 0.0677(15) 0.0525(13) 0.0575(12) -0.0026(10) 0.0035(10) -0.0022(11)
C2 0.0768(17) 0.0463(12) 0.0596(13) -0.0066(10) -0.0004(11) -0.0032(11)
C3 0.0745(16) 0.0484(13) 0.0519(12) -0.0049(9) -0.0027(10) -0.0054(11)
C4 0.0793(17) 0.0533(14) 0.0670(14) -0.0087(11) -0.0081(12) -0.0099(12)
C5 0.0585(14) 0.0448(12) 0.0740(14) -0.0069(10) -0.0045(11) -0.0108(10)
C6 0.0633(15) 0.0539(14) 0.0738(15) -0.0125(11) -0.0025(11) -0.0011(11)
C7 0.0659(16) 0.0548(14) 0.0758(15) -0.0014(11) -0.0020(12) -0.0022(11)
C8 0.0554(14) 0.0532(13) 0.0814(16) 0.0008(11) 0.0060(11) -0.0127(11)
C9 0.0559(14) 0.0539(14) 0.0981(19) -0.0008(12) 0.0167(12) -0.0054(11)
C10 0.0593(15) 0.0497(13) 0.0930(18) 0.0058(11) -0.0001(12) -0.0082(11)
C11 0.0666(16) 0.0675(16) 0.0945(19) 0.0079(13) 0.0176(13) -0.0108(13)
C12 0.0617(15) 0.0698(16) 0.0709(14) 0.0100(12) 0.0143(11) 0.0028(12)
C13 0.0737(17) 0.0624(15) 0.0710(15) 0.0109(12) 0.0145(12) 0.0117(13)
C14 0.0679(16) 0.0777(18) 0.0689(15) 0.0109(13) 0.0059(12) 0.0200(13)
C15 0.0652(15) 0.0749(16) 0.0616(14) 0.0068(11) 0.0084(11) 0.0138(12)
C16 0.0670(17) 0.0716(17) 0.0818(17) -0.0032(13) 0.0030(13) 0.0183(13)
C17 0.0597(15) 0.0779(18) 0.0859(18) 0.0020(14) 0.0056(13) 0.0125(13)
C18 0.070(2) 0.087(3) 0.067(2) 0.000 0.000 0.018(2)
C19 0.081(2) 0.0615(17) 0.114(2) 0.0029(15) 0.0001(16) 0.0073(14)
C20 0.0769(19) 0.087(2) 0.0937(19) -0.0028(15) 0.0036(15) 0.0180(15)
C21 0.151(4) 0.098(3) 0.202(5) 0.051(3) 0.082(3) 0.066(3)
C22 0.120(3) 0.102(3) 0.116(3) -0.011(2) -0.010(2) 0.053(2)
C23 0.110(3) 0.118(3) 0.169(4) -0.049(3) -0.048(3) 0.065(2)
C24 0.231(13) 0.201(12) 0.163(10) 0.022(9) 0.037(9) 0.076(10)
C25 0.149(4) 0.113(3) 0.103(3) 0.018(2) 0.018(3) -0.004(3)
O6 0.412(19) 0.308(14) 0.224(10) 0.118(10) 0.128(11) 0.185(14)
O7 0.130(4) 0.145(4) 0.353(7) 0.052(5) -0.009(4) 0.031(4)
C25' 0.149(4) 0.113(3) 0.103(3) 0.018(2) 0.018(3) -0.004(3)
C26 0.130(4) 0.145(4) 0.353(7) 0.052(5) -0.009(4) 0.031(4)
O1 0.0725(12) 0.0553(10) 0.0942(12) -0.0061(8) 0.0040(9) -0.0005(8)
O2 0.1048(15) 0.0944(14) 0.0744(11) -0.0076(10) 0.0028(10) 0.0406(12)
O3 0.0870(14) 0.0849(14) 0.1283(17) 0.0187(12) 0.0425(12) 0.0223(11)
O4 0.1009(16) 0.0701(13) 0.1136(15) -0.0027(11) -0.0041(12) 0.0257(11)
O5 0.0832(14) 0.0899(15) 0.1239(17) -0.0265(12) -0.0202(12) 0.0355(12)

loop_
_atom_type_symbol
_atom_type_description
_atom_type_scat_dispersion_real
_atom_type_scat_dispersion_imag
_atom_type_scat_source
C C 0.0033 0.0016 'International Tables Vol C Tables 4.2.6.8 and 6.1.1.4'
H H 0.0000 0.0000 'International Tables Vol C Tables 4.2.6.8 and 6.1.1.4'
O O 0.0106 0.0060 'International Tables Vol C Tables 4.2.6.8 and 6.1.1.4'

loop_
_geom_angle_atom_site_label_1
_geom_angle_atom_site_label_2
_geom_angle_atom_site_label_3
_geom_angle
_geom_angle_site_symmetry_1
_geom_angle_site_symmetry_3
O1 C1 C2 123.5(2) . .
O1 C1 C3 116.4(2) . 6_664
C2 C1 C3 120.1(2) . 6_664
C1 C2 C3 121.4(2) . .
C1 C2 H2 119.3 . .
C3 C2 H2 119.3 . .
C2 C3 C1 118.4(2) . 6_664
C2 C3 C4 120.1(2) . .
C1 C3 C4 121.4(2) 6_664 .
C3 C4 C5 111.36(18) . .
C3 C4 H4A 109.4 . .
C5 C4 H4A 109.4 . .
C3 C4 H4B 109.4 . .
C5 C4 H4B 109.4 . .
H4A C4 H4B 108.0 . .
C10 C5 C6 117.5(2) . .
C10 C5 C4 120.1(2) . .
C6 C5 C4 122.3(2) . .
O2 C6 C5 115.9(2) . .
O2 C6 C7 123.5(2) . .
C5 C6 C7 120.6(2) . .
C8 C7 C6 121.5(2) . .
C8 C7 H7 119.3 . .
C6 C7 H7 119.3 . .
C7 C8 C9 117.8(2) . .
C7 C8 C11 120.5(2) . .
C9 C8 C11 121.7(2) . .
O3 C9 C10 122.7(2) . .
O3 C9 C8 116.8(2) . .
C10 C9 C8 120.6(2) . .
C5 C10 C9 122.0(2) . .
C5 C10 H10 119.0 . .
C9 C10 H10 119.0 . .
C12 C11 C8 113.1(2) . .
C12 C11 H11A 109.0 . .
C8 C11 H11A 109.0 . .
C12 C11 H11B 109.0 . .
C8 C11 H11B 109.0 . .
H11A C11 H11B 107.8 . .
C13 C12 C17 117.7(3) . .
C13 C12 C11 121.3(2) . .
C17 C12 C11 121.1(2) . .
C14 C13 O4 123.9(2) . .
C14 C13 C12 120.8(2) . .
O4 C13 C12 115.3(3) . .
C13 C14 C15 121.9(2) . .
C13 C14 H14 119.1 . .
C15 C14 H14 119.1 . .
C16 C15 C14 117.5(3) . .
C16 C15 C18 121.4(2) . .
C14 C15 C18 121.0(2) . .
O5 C16 C17 124.0(2) . .
O5 C16 C15 115.6(2) . .
C17 C16 C15 120.3(2) . .
C16 C17 C12 121.8(2) . .
C16 C17 H17 119.1 . .
C12 C17 H17 119.1 . .
C15 C18 C15 112.7(3) . 6_664
C15 C18 H18A 109.1 . .
C15 C18 H18A 109.1 6_664 .
C15 C18 H18B 109.1 . .
C15 C18 H18B 109.1 6_664 .
H18A C18 H18B 107.8 . .
O1 C19 H19A 109.5 . .
O1 C19 H19B 109.5 . .
H19A C19 H19B 109.5 . .
O1 C19 H19C 109.5 . .
H19A C19 H19C 109.5 . .
H19B C19 H19C 109.5 . .
O2 C20 H20A 109.5 . .
O2 C20 H20B 109.5 . .
H20A C20 H20B 109.5 . .
O2 C20 H20C 109.5 . .
H20A C20 H20C 109.5 . .
H20B C20 H20C 109.5 . .
O3 C21 H21A 109.5 . .
O3 C21 H21B 109.5 . .
H21A C21 H21B 109.5 . .
O3 C21 H21C 109.5 . .
H21A C21 H21C 109.5 . .
H21B C21 H21C 109.5 . .
O4 C22 H22A 109.5 . .
O4 C22 H22B 109.5 . .
H22A C22 H22B 109.5 . .
O4 C22 H22C 109.5 . .
H22A C22 H22C 109.5 . .
H22B C22 H22C 109.5 . .
O5 C23 H23A 109.5 . .
O5 C23 H23B 109.5 . .
H23A C23 H23B 109.5 . .
O5 C23 H23C 109.5 . .
H23A C23 H23C 109.5 . .
H23B C23 H23C 109.5 . .
C25 C24 H24A 109.5 . .
C25 C24 H24B 109.5 . .
H24A C24 H24B 109.5 . .
C25 C24 H24C 109.5 . .
H24A C24 H24C 109.5 . .
H24B C24 H24C 109.5 . .
O6 C25 O7 114.9(8) . .
O6 C25 C24 114.0(9) . .
O7 C25 C24 130.5(7) . .
O7 O7 C25 150.5(9) 6_664 .
C1 O1 C19 118.2(2) . .
C6 O2 C20 119.5(2) . .
C9 O3 C21 117.3(2) . .
C13 O4 C22 118.9(3) . .
C16 O5 C23 118.2(2) . .

loop_
_geom_bond_atom_site_label_1
_geom_bond_atom_site_label_2
_geom_bond_distance
_geom_bond_site_symmetry_2
C1 O1 1.384(3) .
C1 C2 1.386(3) .
C1 C3 1.394(3) 6_664
C2 C3 1.388(3) .
C2 H2 0.9300 .
C3 C1 1.394(3) 6_664
C3 C4 1.515(3) .
C4 C5 1.515(3) .
C4 H4A 0.9700 .
C4 H4B 0.9700 .
C5 C10 1.384(3) .
C5 C6 1.391(3) .
C6 O2 1.379(3) .
C6 C7 1.395(3) .
C7 C8 1.387(3) .
C7 H7 0.9300 .
C8 C9 1.389(4) .
C8 C11 1.517(3) .
C9 O3 1.379(3) .
C9 C10 1.388(3) .
C10 H10 0.9300 .
C11 C12 1.515(4) .
C11 H11A 0.9700 .
C11 H11B 0.9700 .
C12 C13 1.386(4) .
C12 C17 1.394(4) .
C13 C14 1.379(4) .
C13 O4 1.385(3) .
C14 C15 1.397(3) .
C14 H14 0.9300 .
C15 C16 1.393(4) .
C15 C18 1.511(3) .
C16 O5 1.380(3) .
C16 C17 1.386(4) .
C17 H17 0.9300 .
C18 C15 1.511(3) 6_664
C18 H18A 0.9700 .
C18 H18B 0.9700 .
C19 O1 1.411(3) .
C19 H19A 0.9600 .
C19 H19B 0.9600 .
C19 H19C 0.9600 .
C20 O2 1.397(3) .
C20 H20A 0.9600 .
C20 H20B 0.9600 .
C20 H20C 0.9600 .
C21 O3 1.408(4) .
C21 H21A 0.9600 .
C21 H21B 0.9600 .
C21 H21C 0.9600 .
C22 O4 1.400(4) .
C22 H22A 0.9600 .
C22 H22B 0.9600 .
C22 H22C 0.9600 .
C23 O5 1.418(4) .
C23 H23A 0.9600 .
C23 H23B 0.9600 .
C23 H23C 0.9600 .
C24 C25 1.393(11) .
C24 H24A 0.9600 .
C24 H24B 0.9600 .
C24 H24C 0.9600 .
C25 O6 1.056(9) .
C25 O7 1.264(6) .
O7 O7 1.094(8) 6_664

loop_
_geom_torsion_atom_site_label_1
_geom_torsion_atom_site_label_2
_geom_torsion_atom_site_label_3
_geom_torsion_atom_site_label_4
_geom_torsion
_geom_torsion_site_symmetry_1
_geom_torsion_site_symmetry_4
O1 C1 C2 C3 178.6(2) . .
C3 C1 C2 C3 -2.5(3) 6_664 .
C1 C2 C3 C1 0.8(3) . 6_664
C1 C2 C3 C4 -177.4(2) . .
C2 C3 C4 C5 92.9(3) . .
C1 C3 C4 C5 -85.2(3) 6_664 .
C3 C4 C5 C10 86.1(3) . .
C3 C4 C5 C6 -90.7(3) . .
C10 C5 C6 O2 179.9(2) . .
C4 C5 C6 O2 -3.3(3) . .
C10 C5 C6 C7 0.7(3) . .
C4 C5 C6 C7 177.5(2) . .
O2 C6 C7 C8 178.6(2) . .
C5 C6 C7 C8 -2.2(4) . .
C6 C7 C8 C9 1.6(3) . .
C6 C7 C8 C11 -177.4(2) . .
C7 C8 C9 O3 -179.5(2) . .
C11 C8 C9 O3 -0.5(4) . .
C7 C8 C9 C10 0.5(4) . .
C11 C8 C9 C10 179.4(2) . .
C6 C5 C10 C9 1.5(3) . .
C4 C5 C10 C9 -175.4(2) . .
O3 C9 C10 C5 177.9(2) . .
C8 C9 C10 C5 -2.1(4) . .
C7 C8 C11 C12 86.0(3) . .
C9 C8 C11 C12 -92.9(3) . .
C8 C11 C12 C13 -85.2(3) . .
C8 C11 C12 C17 93.5(3) . .
C17 C12 C13 C14 -1.4(4) . .
C11 C12 C13 C14 177.3(2) . .
C17 C12 C13 O4 178.6(2) . .
C11 C12 C13 O4 -2.7(3) . .
O4 C13 C14 C15 179.5(2) . .
C12 C13 C14 C15 -0.5(4) . .
C13 C14 C15 C16 1.8(4) . .
C13 C14 C15 C18 -176.3(2) . .
C14 C15 C16 O5 178.7(2) . .
C18 C15 C16 O5 -3.3(4) . .
C14 C15 C16 C17 -1.2(4) . .
C18 C15 C16 C17 176.9(3) . .
O5 C16 C17 C12 179.4(3) . .
C15 C16 C17 C12 -0.8(4) . .
C13 C12 C17 C16 2.0(4) . .
C11 C12 C17 C16 -176.7(2) . .
C16 C15 C18 C15 -90.6(2) . 6_664
C14 C15 C18 C15 87.3(2) . 6_664
O6 C25 O7 O7 71.8(15) . 6_664
C24 C25 O7 O7 -117.7(10) . 6_664
C2 C1 O1 C19 -3.0(3) . .
C3 C1 O1 C19 178.0(2) 6_664 .
C5 C6 O2 C20 164.0(2) . .
C7 C6 O2 C20 -16.8(4) . .
C10 C9 O3 C21 -5.2(4) . .
C8 C9 O3 C21 174.7(3) . .
C14 C13 O4 C22 -12.8(4) . .
C12 C13 O4 C22 167.2(3) . .
C17 C16 O5 C23 0.6(5) . .
C15 C16 O5 C23 -179.2(3) . .
